data_7226994
loop_
_publ_author_name
'Pop, Flavia'
'Lewis, William'
'Amabilino, David B.'

_publ_section_title
;
 Solid state supramolecular structure of diketopyrrolopyrrole
 chromophores: correlating stacking geometry with visible light absorption
;
_journal_issue 46
_journal_name_full CrystEngComm
_journal_page_first 8933
_journal_paper_doi 10.1039/C6CE02157C
_journal_volume 18
_journal_year 2016
_chemical_absolute_configuration ad
_chemical_formula_moiety 'C19 H16 N2 O4 S2'
_chemical_formula_sum 'C19 H16 N2 O4 S2'
_chemical_formula_weight 400.46
_space_group_crystal_system orthorhombic
_space_group_IT_number 29
_space_group_name_Hall 'P 2c -2ac'
_space_group_name_H-M_alt 'P c a 21'
_symmetry_space_group_name_Hall 'P 2c -2ac'
_symmetry_space_group_name_H-M 'P c a 21'
_atom_sites_solution_hydrogens geom
_atom_sites_solution_primary iterative
_atom_sites_solution_secondary difmap
_audit_creation_date 2016-10-05
_audit_creation_method
;
Olex2 1.2
(compiled 2016.09.09 svn.r3337 for OlexSys, GUI svn.r5227)
;
_audit_update_record
;
2016-10-05 deposited with the CCDC.
2016-11-03 downloaded from the CCDC.
;
_cell_angle_alpha 90
_cell_angle_beta 90
_cell_angle_gamma 90
_cell_formula_units_Z 8
_cell_length_a 15.8547(5)
_cell_length_b 6.1380(2)
_cell_length_c 37.0248(12)
_cell_measurement_reflns_used 4553
_cell_measurement_temperature 120(2)
_cell_measurement_theta_max 73.8960
_cell_measurement_theta_min 4.7680
_cell_volume 3603.1(2)
_computing_cell_refinement
;
CrysAlisPro, Agilent Technologies,
Version 1.171.37.35 (release 13-08-2014 CrysAlis171 .NET)
(compiled Aug 13 2014,18:06:01)
;
_computing_data_collection
;
CrysAlisPro, Agilent Technologies,
Version 1.171.37.35 (release 13-08-2014 CrysAlis171 .NET)
(compiled Aug 13 2014,18:06:01)
;
_computing_data_reduction
;
CrysAlisPro, Agilent Technologies,
Version 1.171.37.35 (release 13-08-2014 CrysAlis171 .NET)
(compiled Aug 13 2014,18:06:01)
;
_computing_molecular_graphics 'Olex2 (Dolomanov et al., 2009)'
_computing_publication_material 'Olex2 (Dolomanov et al., 2009)'
_computing_structure_refinement 'ShelXL (Sheldrick, 2015)'
_computing_structure_solution 'olex2.solve (Bourhis et al., 2015)'
_diffrn_ambient_environment N~2~
_diffrn_ambient_temperature 120(2)
_diffrn_crystal_treatment 'flash frozen in gaseous N2'
_diffrn_detector 'CCD area detector'
_diffrn_detector_area_resol_mean 10.6296
_diffrn_detector_type 'Agilent Diffraction Atlas detector'
_diffrn_measured_fraction_theta_full 0.999
_diffrn_measured_fraction_theta_max 0.987
_diffrn_measurement_details
;
  1 omega   61.00   89.00   1.0000   20.0000
omega____ theta____ kappa____ phi______ frames
    -      104.5000  -30.0000   30.0000 28

  2 omega   47.00   98.00   1.0000   20.0000
omega____ theta____ kappa____ phi______ frames
    -      104.5000  -45.0000  -90.0000 51

  3 omega  116.00  162.00   1.0000   20.0000
omega____ theta____ kappa____ phi______ frames
    -      104.5000   45.0000 -120.0000 46

  4 omega   32.00   87.00   1.0000   20.0000
omega____ theta____ kappa____ phi______ frames
    -      104.5000  -30.0000   90.0000 55

  5 omega   25.00  107.00   1.0000   20.0000
omega____ theta____ kappa____ phi______ frames
    -      104.5000  -94.0000  -60.0000 82

  6 omega   24.00   66.00   1.0000    5.0000
omega____ theta____ kappa____ phi______ frames
    -       41.0554  -57.0000  -90.0000 42

  7 omega  -22.00   10.00   1.0000    5.0000
omega____ theta____ kappa____ phi______ frames
    -       41.0554  -57.0000  -30.0000 32

  8 omega -100.00  -28.00   1.0000    5.0000
omega____ theta____ kappa____ phi______ frames
    -      -38.5000  -38.0000  -90.0000 72

  9 omega  -77.00   -2.00   1.0000    5.0000
omega____ theta____ kappa____ phi______ frames
    -      -38.5000  125.0000 -150.0000 75

 10 omega  -16.00   10.00   1.0000    5.0000
omega____ theta____ kappa____ phi______ frames
    -      -38.5000   38.0000   30.0000 26

 11 omega   46.00   94.00   1.0000   20.0000
omega____ theta____ kappa____ phi______ frames
    -      104.5000  -94.0000   30.0000 48

 12 omega   55.00   89.00   1.0000   20.0000
omega____ theta____ kappa____ phi______ frames
    -      104.5000  -30.0000  150.0000 34

 13 omega   39.00   70.00   1.0000   20.0000
omega____ theta____ kappa____ phi______ frames
    -      104.5000  -45.0000  150.0000 31

 14 omega   51.00   96.00   1.0000   20.0000
omega____ theta____ kappa____ phi______ frames
    -      104.5000  -45.0000    0.0000 45
;
_diffrn_measurement_device '\k-geometry diffractometer'
_diffrn_measurement_device_type 'GV1000, Atlas'
_diffrn_measurement_method '\w scans'
_diffrn_measurement_specimen_support 'MiTeGen micromount'
_diffrn_orient_matrix_UB_11 -0.0026794000
_diffrn_orient_matrix_UB_12 0.2484643000
_diffrn_orient_matrix_UB_13 0.0057075000
_diffrn_orient_matrix_UB_21 -0.0971059000
_diffrn_orient_matrix_UB_22 -0.0064709000
_diffrn_orient_matrix_UB_23 -0.0006288000
_diffrn_orient_matrix_UB_31 -0.0010609000
_diffrn_orient_matrix_UB_32 -0.0344681000
_diffrn_orient_matrix_UB_33 0.0412268000
_diffrn_radiation_collimation 'focusing mirrors'
_diffrn_radiation_monochromator mirror
_diffrn_radiation_probe x-ray
_diffrn_radiation_type CuK\a
_diffrn_radiation_wavelength 1.54184
_diffrn_radiation_wavelength_determination fundamental
_diffrn_reflns_av_R_equivalents 0.0726
_diffrn_reflns_av_unetI/netI 0.0647
_diffrn_reflns_Laue_measured_fraction_full 0.999
_diffrn_reflns_Laue_measured_fraction_max 0.987
_diffrn_reflns_limit_h_max 19
_diffrn_reflns_limit_h_min -19
_diffrn_reflns_limit_k_max 6
_diffrn_reflns_limit_k_min -7
_diffrn_reflns_limit_l_max 45
_diffrn_reflns_limit_l_min -27
_diffrn_reflns_number 13118
_diffrn_reflns_point_group_measured_fraction_full 0.999
_diffrn_reflns_point_group_measured_fraction_max 0.988
_diffrn_reflns_theta_full 67.684
_diffrn_reflns_theta_max 73.903
_diffrn_reflns_theta_min 4.778
_diffrn_source 'microfocus sealed tube'
_diffrn_source_current 0.8
_diffrn_source_power 0.04
_diffrn_source_target Cu
_diffrn_source_type 'Agilent Diffraction microfocus tube'
_diffrn_source_voltage 50
_exptl_absorpt_coefficient_mu 2.935
_exptl_absorpt_correction_T_max 0.953
_exptl_absorpt_correction_T_min 0.705
_exptl_absorpt_correction_type gaussian
_exptl_absorpt_process_details
;
CrysAlisPro, Agilent Technologies,
Version 1.171.37.35 (release 13-08-2014 CrysAlis171 .NET)
(compiled Aug 13 2014,18:06:01)
Numerical absorption correction based on gaussian integration over
            a multifaceted crystal model
Empirical absorption correction using spherical harmonics,
 implemented in SCALE3 ABSPACK scaling algorithm.
;
_exptl_crystal_colour 'reddish orange'
_exptl_crystal_colour_modifier reddish
_exptl_crystal_colour_primary orange
_exptl_crystal_density_diffrn 1.476
_exptl_crystal_description needle
_exptl_crystal_F_000 1664
_exptl_crystal_size_max 0.3256
_exptl_crystal_size_mid 0.0335
_exptl_crystal_size_min 0.0228
_refine_diff_density_max 1.878
_refine_diff_density_min -0.893
_refine_diff_density_rms 0.182
_refine_ls_abs_structure_details
;
 Refined as an inversion twin.
;
_refine_ls_abs_structure_Flack 0.45(9)
_refine_ls_extinction_method none
_refine_ls_goodness_of_fit_ref 1.754
_refine_ls_hydrogen_treatment constr
_refine_ls_matrix_type full
_refine_ls_number_parameters 670
_refine_ls_number_reflns 4898
_refine_ls_number_restraints 2728
_refine_ls_restrained_S_all 1.433
_refine_ls_R_factor_all 0.1357
_refine_ls_R_factor_gt 0.1318
_refine_ls_shift/su_max 0.000
_refine_ls_shift/su_mean 0.000
_refine_ls_structure_factor_coef Fsqd
_refine_ls_weighting_details 'w=1/[\s^2^(Fo^2^)+(0.2000P)^2^] where P=(Fo^2^+2Fc^2^)/3'
_refine_ls_weighting_scheme calc
_refine_ls_wR_factor_gt 0.3771
_refine_ls_wR_factor_ref 0.3826
_reflns_Friedel_coverage 0.968
_reflns_Friedel_fraction_full 0.999
_reflns_Friedel_fraction_max 0.988
_reflns_number_gt 4608
_reflns_number_total 4898
_reflns_threshold_expression 'I > 2\s(I)'
_cod_data_source_file c6ce02157c2.cif
_cod_data_source_block 2C
_cod_depositor_comments 'Adding full bibliography for 7226989--7226997.cif.'
_cod_database_code 7226994
_nottingham_internal_coll_name OFFPLH
_nottingham_internal_coll_number 14431
_nottingham_internal_coll_client FFP/DBA
_nottingham_internal_coll_type custom
_nottingham_internal_coll_frame_method 'omega scans'
_nottingham_internal_coll_frame_time '20.0000, 5.0000'
_nottingham_internal_coll_frame_width 1.0000
_nottingham_internal_coll_user pczwl
_nottingham_internal_coll_date 27/02/2015
_nottingham_internal_coll_location NOTTS
_nottingham_internal_coll_instrument 'GVB, PL13110001'
_nottingham_internal_process_date 18/03/2015
_nottingham_internal_process_user pczfp
_nottingham_internal_solution_date 18/03/2015
_nottingham_internal_solution_user pczfp
_nottingham_internal_refinement_date 18/03/2015
_nottingham_internal_refinement_user pczfp
_nottingham_internal_self_validation_date 16/08/2016
_nottingham_internal_self_validation_user pczfp/pczwl
_shelx_shelxl_version_number 2014/7
_chemical_oxdiff_formula 'C19 H15 N2 O4 S2'
_chemical_oxdiff_usercomment 'OFFPLH #14431 GVB-451 IN FOMBLIN FIML ON A MICROMOUNT kV=45, mA=18'
_shelx_space_group_comment
;
The symmetry employed for this shelxl refinement is uniquely defined
by the following loop, which should always be used as a source of
symmetry information in preference to the above space-group names.
They are only intended as comments.
;
_reflns_odcompleteness_completeness 99.81
_reflns_odcompleteness_iscentric 1
_reflns_odcompleteness_theta 66.97
_olex2_refinement_description
;
1. Twinned data refinement
 Scales: 0.55(9) 0.45(9)
2. Fixed Uiso
 At 1.2 times of:
  All C(H) groups, All N(H) groups
 At 1.5 times of:
  All C(H,H,H) groups
3. Restrained distances
 N1A-C15A \\sim N1B-C15B \\sim N1C-C15C \\sim N1D-C15D
 with sigma of 0.02
 S1A-C1A \\sim S1B-C1B \\sim S1C-C1C \\sim S1D-C1D
 with sigma of 0.02
 S1A-C4A \\sim S1B-C4B \\sim S1C-C4C \\sim S1D-C4D
 with sigma of 0.02
 S2A-C11A \\sim S2B-C11B \\sim S2C-C11C \\sim S2D-C11D
 with sigma of 0.02
 S2A-C14A \\sim S2B-C14B \\sim S2C-C14C \\sim S2D-C14D
 with sigma of 0.02
 O1A-C6A \\sim O1B-C6B \\sim O1C-C6C \\sim O1D-C6D
 with sigma of 0.02
 O2A-C9A \\sim O2B-C9B \\sim O2C-C9C \\sim O2D-C9D
 with sigma of 0.02
 O3A-C15A \\sim O3B-C15B \\sim O3C-C15C \\sim O3D-C15D
 with sigma of 0.02
 O4A-C15A \\sim O4B-C15B \\sim O4C-C15C \\sim O4D-C15D
 with sigma of 0.02
 O4A-C16A \\sim O4B-C16B \\sim O4C-C16C \\sim O4D-C16D
 with sigma of 0.02
 N1A-C5A \\sim N1B-C5B \\sim N1C-C5C \\sim N1D-C5D
 with sigma of 0.02
 N1A-C6A \\sim N1B-C6B \\sim N1C-C6C \\sim N1D-C6D
 with sigma of 0.02
 N2A-C9A \\sim N2B-C9B \\sim N2C-C9C \\sim N2D-C9D
 with sigma of 0.02
 N2A-C10A \\sim N2B-C10B \\sim N2C-C10C \\sim N2D-C10D
 with sigma of 0.02
 C1A-C2A \\sim C1B-C2B \\sim C1C-C2C \\sim C1D-C2D
 with sigma of 0.02
 C3A-C2A \\sim C3B-C2B \\sim C3C-C2C \\sim C3D-C2D
 with sigma of 0.02
 C3A-C4A \\sim C3B-C4B \\sim C3C-C4C \\sim C3D-C4D
 with sigma of 0.02
 C5A-C4A \\sim C5B-C4B \\sim C5C-C4C \\sim C5D-C4D
 with sigma of 0.02
 C5A-C7A \\sim C5B-C7B \\sim C5C-C7C \\sim C5D-C7D
 with sigma of 0.02
 C6A-C8A \\sim C6B-C8B \\sim C6C-C8C \\sim C6D-C8D
 with sigma of 0.02
 C7A-C8A \\sim C7B-C8B \\sim C7C-C8C \\sim C7D-C8D
 with sigma of 0.02
 C7A-C9A \\sim C7B-C9B \\sim C7C-C9C \\sim C7D-C9D
 with sigma of 0.02
 C10A-C8A \\sim C10B-C8B \\sim C10C-C8C \\sim C10D-C8D
 with sigma of 0.02
 C10A-C11A \\sim C10B-C11B \\sim C10C-C11C \\sim C10D-C11D
 with sigma of 0.02
 C12A-C11A \\sim C12B-C11B \\sim C12C-C11C \\sim C12D-C11D
 with sigma of 0.02
 C12A-C13A \\sim C12B-C13B \\sim C12C-C13C \\sim C12D-C13D
 with sigma of 0.02
 C14A-C13A \\sim C14B-C13B \\sim C14C-C13C \\sim C14D-C13D
 with sigma of 0.02
 C16A-C17A \\sim C16A-C18A \\sim C16A-C19A \\sim C16B-C17B \\sim C16B-C18B
\\sim C16B-C19B \\sim C16C-
 C17C \\sim C16C-C18C \\sim C16C-C19C \\sim C16D-C17D \\sim C16D-C18D \\sim
C16D-C19D
 with sigma of 0.02
 C17A-C18A \\sim C18A-C19A \\sim C19A-C17A \\sim C17B-C18B \\sim C18B-C19B
\\sim C19B-C17B \\sim C17C-
 C18C \\sim C18C-C19C \\sim C19C-C17C \\sim C17D-C18D \\sim C18D-C19D \\sim
C19D-C17D
 with sigma of 0.02
 C8C-O1C \\sim C8A-O1A \\sim C8D-O1D \\sim C8B-O1B
 with sigma of 0.02
 N1C-O1C \\sim N1A-O1A \\sim N1B-O1B \\sim N1D-O1D
 with sigma of 0.02
4. Restrained planarity
 O1C, O2C, N1C, N2C, C5C, C6C, C7C, C8C, C9C, C10C, C15C, C4C, C11C
 with sigma of 0.1
 C10C, S2C, C11C, C12C, C13C, C14C
 with sigma of 0.1
 S1C, C2C, C1C, C3C, C4C, C5C
 with sigma of 0.1
5. Uiso/Uaniso restraints and constraints
All non-hydrogen atoms have similar U: within 2A with sigma of 0.005 and sigma
for terminal atoms of 0.01
6. Rigid body (RIGU) restrains
 All non-hydrogen atoms
 with sigma for 1-2 distances of 0.004 and sigma for 1-3 distances of 0.004
7. Same fragment restrains
{S1A, S2A, O1A, O2A, O3A, O4A, N1A, N2A, C1A, C2A, C3A, C4A, C5A, C6A, C7A,
C8A, C9A, C10A, C11A, C12A, C13A, C14A, C15A, C16A, C17A, C18A, C19A} sigma for
1-2: 0.01, 1-3: 0.02
as
{S1B, S2B, O1B, O2B, O3B, O4B, N1B, N2B, C1B, C2B, C3B, C4B, C5B, C6B, C7B,
C8B, C9B, C10B, C11B, C12B, C13B, C14B, C15B, C16B, C17B, C19B, C18B}
{S1A, S2A, O1A, O2A, O3A, O4A, N1A, N2A, C1A, C2A, C3A, C4A, C5A, C6A, C7A,
C8A, C9A, C10A, C11A, C12A, C13A, C14A, C15A, C16A, C17A, C18A, C19A} sigma for
1-2: 0.01, 1-3: 0.02
as
{S1C, S2C, O1C, O2C, O3C, O4C, N1C, N2C, C1C, C2C, C3C, C4C, C5C, C6C, C7C,
C8C, C9C, C10C, C11C, C12C, C13C, C14C, C15C, C16C, C17C, C18C, C19C}
{S1A, S2A, O1A, O2A, O3A, O4A, N1A, N2A, C1A, C2A, C3A, C4A, C5A, C6A, C7A,
C8A, C9A, C10A, C11A, C12A, C13A, C14A, C15A, C16A, C17A, C18A, C19A} sigma for
1-2: 0.01, 1-3: 0.02
as
{S1D, S2D, O1D, O2D, O3D, O4D, N1D, N2D, C1D, C2D, C3D, C4D, C5D, C6D, C7D,
C8D, C9D, C10D, C11D, C12D, C13D, C14D, C15D, C16D, C17D, C18D, C19D}
8. Others
 Sof(S1C)=Sof(S2C)=Sof(O1C)=Sof(O2C)=Sof(O3C)=Sof(O4C)=Sof(N1C)=Sof(N2C)=
 Sof(H2C)=Sof(C1C)=Sof(H1C)=Sof(C2C)=Sof(H2CA)=Sof(C3C)=Sof(H3C)=Sof(C4C)=
 Sof(C5C)=Sof(C6C)=Sof(C7C)=Sof(C8C)=Sof(C9C)=Sof(C10C)=Sof(C11C)=Sof(C12C)=
 Sof(H12C)=Sof(C13C)=Sof(H13C)=Sof(C14C)=Sof(H14C)=Sof(C15C)=Sof(C16C)=
 Sof(C17C)=Sof(H17G)=Sof(H17H)=Sof(H17I)=Sof(C18C)=Sof(H18G)=Sof(H18H)=
 Sof(H18I)=Sof(C19C)=Sof(H19G)=Sof(H19H)=Sof(H19I)=1-FVAR(1)
 Sof(S1A)=Sof(S2A)=Sof(O1A)=Sof(O2A)=Sof(O3A)=Sof(O4A)=Sof(N1A)=Sof(N2A)=
 Sof(H2A)=Sof(C1A)=Sof(H1A)=Sof(C2A)=Sof(H2AA)=Sof(C3A)=Sof(H3A)=Sof(C4A)=
 Sof(C5A)=Sof(C6A)=Sof(C7A)=Sof(C8A)=Sof(C9A)=Sof(C10A)=Sof(C11A)=Sof(C12A)=
 Sof(H12A)=Sof(C13A)=Sof(H13A)=Sof(C14A)=Sof(H14A)=Sof(C15A)=Sof(C16A)=
 Sof(C17A)=Sof(H17A)=Sof(H17B)=Sof(H17C)=Sof(C18A)=Sof(H18A)=Sof(H18B)=
 Sof(H18C)=Sof(C19A)=Sof(H19A)=Sof(H19B)=Sof(H19C)=FVAR(1)
 Sof(S1D)=Sof(S2D)=Sof(O1D)=Sof(O2D)=Sof(O3D)=Sof(O4D)=Sof(N1D)=Sof(N2D)=
 Sof(H2D)=Sof(C1D)=Sof(H1D)=Sof(C2D)=Sof(H2DA)=Sof(C3D)=Sof(H3D)=Sof(C4D)=
 Sof(C5D)=Sof(C6D)=Sof(C7D)=Sof(C8D)=Sof(C9D)=Sof(C10D)=Sof(C11D)=Sof(C12D)=
 Sof(H12D)=Sof(C13D)=Sof(H13D)=Sof(C14D)=Sof(H14D)=Sof(C15D)=Sof(C16D)=
 Sof(C17D)=Sof(H17J)=Sof(H17K)=Sof(H17L)=Sof(C18D)=Sof(H18J)=Sof(H18K)=
 Sof(H18L)=Sof(C19D)=Sof(H19J)=Sof(H19K)=Sof(H19L)=1-FVAR(2)
 Sof(S1B)=Sof(S2B)=Sof(O1B)=Sof(O2B)=Sof(O3B)=Sof(O4B)=Sof(N1B)=Sof(N2B)=
 Sof(H2B)=Sof(C1B)=Sof(H1B)=Sof(C2B)=Sof(H2BA)=Sof(C3B)=Sof(H3B)=Sof(C4B)=
 Sof(C5B)=Sof(C6B)=Sof(C7B)=Sof(C8B)=Sof(C9B)=Sof(C10B)=Sof(C11B)=Sof(C12B)=
 Sof(H12B)=Sof(C13B)=Sof(H13B)=Sof(C14B)=Sof(H14B)=Sof(C15B)=Sof(C16B)=
 Sof(C17B)=Sof(H17D)=Sof(H17E)=Sof(H17F)=Sof(C19B)=Sof(H19D)=Sof(H19E)=
 Sof(H19F)=Sof(C18B)=Sof(H18D)=Sof(H18E)=Sof(H18F)=FVAR(2)
 U11(S1C)=U11(S2C)=U11(O1C)=U11(O2C)=U11(O3C)=U11(O4C)=U11(N1C)=U11(N2C)=
 U11(C1C)=U11(C2C)=U11(C3C)=U11(C4C)=U11(C5C)=U11(C6C)=U11(C7C)=U11(C8C)=
 U11(C9C)=U11(C10C)=U11(C11C)=U11(C12C)=U11(C13C)=U11(C14C)=U11(C15C)=U11(C16C)=
 U11(C17C)=U11(C18C)=U11(C19C)=FVAR(3)
 U22(S1C)=U22(S2C)=U22(O1C)=U22(O2C)=U22(O3C)=U22(O4C)=U22(N1C)=U22(N2C)=
 U22(C1C)=U22(C2C)=U22(C3C)=U22(C4C)=U22(C5C)=U22(C6C)=U22(C7C)=U22(C8C)=
 U22(C9C)=U22(C10C)=U22(C11C)=U22(C12C)=U22(C13C)=U22(C14C)=U22(C15C)=U22(C16C)=
 U22(C17C)=U22(C18C)=U22(C19C)=FVAR(4)
 U33(S1C)=U33(S2C)=U33(O1C)=U33(O2C)=U33(O3C)=U33(O4C)=U33(N1C)=U33(N2C)=
 U33(C1C)=U33(C2C)=U33(C3C)=U33(C4C)=U33(C5C)=U33(C6C)=U33(C7C)=U33(C8C)=
 U33(C9C)=U33(C10C)=U33(C11C)=U33(C12C)=U33(C13C)=U33(C14C)=U33(C15C)=U33(C16C)=
 U33(C17C)=U33(C18C)=U33(C19C)=FVAR(5)
 U23(S1C)=U23(S2C)=U23(O1C)=U23(O2C)=U23(O3C)=U23(O4C)=U23(N1C)=U23(N2C)=
 U23(C1C)=U23(C2C)=U23(C3C)=U23(C4C)=U23(C5C)=U23(C6C)=U23(C7C)=U23(C8C)=
 U23(C9C)=U23(C10C)=U23(C11C)=U23(C12C)=U23(C13C)=U23(C14C)=U23(C15C)=U23(C16C)=
 U23(C17C)=U23(C18C)=U23(C19C)=FVAR(6)
 U13(S1C)=U13(S2C)=U13(O1C)=U13(O2C)=U13(O3C)=U13(O4C)=U13(N1C)=U13(N2C)=
 U13(C1C)=U13(C2C)=U13(C3C)=U13(C4C)=U13(C5C)=U13(C6C)=U13(C7C)=U13(C8C)=
 U13(C9C)=U13(C10C)=U13(C11C)=U13(C12C)=U13(C13C)=U13(C14C)=U13(C15C)=U13(C16C)=
 U13(C17C)=U13(C18C)=U13(C19C)=FVAR(7)
 U12(S1C)=U12(S2C)=U12(O1C)=U12(O2C)=U12(O3C)=U12(O4C)=U12(N1C)=U12(N2C)=
 U12(C1C)=U12(C2C)=U12(C3C)=U12(C4C)=U12(C5C)=U12(C6C)=U12(C7C)=U12(C8C)=
 U12(C9C)=U12(C10C)=U12(C11C)=U12(C12C)=U12(C13C)=U12(C14C)=U12(C15C)=U12(C16C)=
 U12(C17C)=U12(C18C)=U12(C19C)=FVAR(8)
 U11(S1D)=U11(S2D)=U11(O1D)=U11(O2D)=U11(O3D)=U11(O4D)=U11(N1D)=U11(N2D)=
 U11(C1D)=U11(C2D)=U11(C3D)=U11(C4D)=U11(C5D)=U11(C6D)=U11(C7D)=U11(C8D)=
 U11(C9D)=U11(C10D)=U11(C11D)=U11(C12D)=U11(C13D)=U11(C14D)=U11(C15D)=U11(C16D)=
 U11(C17D)=U11(C18D)=U11(C19D)=FVAR(9)
 U22(S1D)=U22(S2D)=U22(O1D)=U22(O2D)=U22(O3D)=U22(O4D)=U22(N1D)=U22(N2D)=
 U22(C1D)=U22(C2D)=U22(C3D)=U22(C4D)=U22(C5D)=U22(C6D)=U22(C7D)=U22(C8D)=
 U22(C9D)=U22(C10D)=U22(C11D)=U22(C12D)=U22(C13D)=U22(C14D)=U22(C15D)=U22(C16D)=
 U22(C17D)=U22(C18D)=U22(C19D)=FVAR(10)
 U33(S1D)=U33(S2D)=U33(O1D)=U33(O2D)=U33(O3D)=U33(O4D)=U33(N1D)=U33(N2D)=
 U33(C1D)=U33(C2D)=U33(C3D)=U33(C4D)=U33(C5D)=U33(C6D)=U33(C7D)=U33(C8D)=
 U33(C9D)=U33(C10D)=U33(C11D)=U33(C12D)=U33(C13D)=U33(C14D)=U33(C15D)=U33(C16D)=
 U33(C17D)=U33(C18D)=U33(C19D)=FVAR(11)
 U23(S1D)=U23(S2D)=U23(O1D)=U23(O2D)=U23(O3D)=U23(O4D)=U23(N1D)=U23(N2D)=
 U23(C1D)=U23(C2D)=U23(C3D)=U23(C4D)=U23(C5D)=U23(C6D)=U23(C7D)=U23(C8D)=
 U23(C9D)=U23(C10D)=U23(C11D)=U23(C12D)=U23(C13D)=U23(C14D)=U23(C15D)=U23(C16D)=
 U23(C17D)=U23(C18D)=U23(C19D)=FVAR(12)
 U13(S1D)=U13(S2D)=U13(O1D)=U13(O2D)=U13(O3D)=U13(O4D)=U13(N1D)=U13(N2D)=
 U13(C1D)=U13(C2D)=U13(C3D)=U13(C4D)=U13(C5D)=U13(C6D)=U13(C7D)=U13(C8D)=
 U13(C9D)=U13(C10D)=U13(C11D)=U13(C12D)=U13(C13D)=U13(C14D)=U13(C15D)=U13(C16D)=
 U13(C17D)=U13(C18D)=U13(C19D)=FVAR(13)
 U12(S1D)=U12(S2D)=U12(O1D)=U12(O2D)=U12(O3D)=U12(O4D)=U12(N1D)=U12(N2D)=
 U12(C1D)=U12(C2D)=U12(C3D)=U12(C4D)=U12(C5D)=U12(C6D)=U12(C7D)=U12(C8D)=
 U12(C9D)=U12(C10D)=U12(C11D)=U12(C12D)=U12(C13D)=U12(C14D)=U12(C15D)=U12(C16D)=
 U12(C17D)=U12(C18D)=U12(C19D)=FVAR(14)
9.a Me refined with riding coordinates:
 C17C(H17G,H17H,H17I), C18C(H18G,H18H,H18I), C19C(H19G,H19H,H19I), C17D(H17J,
 H17K,H17L), C18D(H18J,H18K,H18L), C19D(H19J,H19K,H19L)
9.b Aromatic/amide H refined with riding coordinates:
 N2A(H2A), C1A(H1A), C2A(H2AA), C3A(H3A), C12A(H12A), C13A(H13A), C14A(H14A),
 N2B(H2B), C1B(H1B), C2B(H2BA), C3B(H3B), C12B(H12B), C13B(H13B), C14B(H14B),
 N2C(H2C), C1C(H1C), C2C(H2CA), C3C(H3C), C12C(H12C), C13C(H13C), C14C(H14C),
 N2D(H2D), C1D(H1D), C2D(H2DA), C3D(H3D), C12D(H12D), C13D(H13D), C14D(H14D)
9.c Idealised Me refined as rotating group:
 C17A(H17A,H17B,H17C), C18A(H18A,H18B,H18C), C19A(H19A,H19B,H19C), C17B(H17D,
 H17E,H17F), C19B(H19D,H19E,H19F), C18B(H18D,H18E,H18F)
;
_olex2_date_sample_data_collection 2015-02-27
_olex2_date_sample_submission 2015-02-04
_olex2_exptl_crystal_mounting_method 'in fomblin film on a micromount'
_olex2_submission_special_instructions 'No special instructions were received'

loop_
_space_group_symop_operation_xyz
'x, y, z'
'-x, -y, z+1/2'
'-x+1/2, y, z+1/2'
'x+1/2, -y, z'

loop_
_atom_site_label
_atom_site_type_symbol
_atom_site_fract_x
_atom_site_fract_y
_atom_site_fract_z
_atom_site_U_iso_or_equiv
_atom_site_adp_type
_atom_site_occupancy
_atom_site_site_symmetry_order
_atom_site_calc_flag
_atom_site_refinement_flags_posn
_atom_site_refinement_flags_adp
_atom_site_refinement_flags_occupancy
_atom_site_disorder_assembly
_atom_site_disorder_group
S1A S 0.2995(2) 0.7626(5) 0.6356(2) 0.0338(8) Uani 0.957(4) 1 d D U P A 1
S2A S 0.6033(2) 1.7699(5) 0.6680(2) 0.0316(8) Uani 0.957(4) 1 d D U P A 1
O1A O 0.5894(5) 1.4318(16) 0.6042(3) 0.0311(19) Uani 0.957(4) 1 d D U P A 1
O2A O 0.3317(5) 1.0635(16) 0.7022(3) 0.0262(18) Uani 0.957(4) 1 d D U P A 1
O3A O 0.4755(6) 1.0321(19) 0.5426(3) 0.037(2) Uani 0.957(4) 1 d D U P A 1
O4A O 0.6065(5) 1.0246(14) 0.5660(3) 0.0251(16) Uani 0.957(4) 1 d D U P A 1
N1A N 0.5006(6) 1.1263(16) 0.6022(3) 0.0280(16) Uani 0.957(4) 1 d D U P A 1
N2A N 0.4167(6) 1.3718(16) 0.7029(3) 0.0244(13) Uani 0.957(4) 1 d D U P A 1
H2A H 0.4001 1.4237 0.7239 0.029 Uiso 0.957(4) 1 calc R . P A 1
C1A C 0.2880(8) 0.5355(19) 0.6101(4) 0.033(2) Uani 0.957(4) 1 d D U P A 1
H1A H 0.2420 0.4374 0.6126 0.039 Uiso 0.957(4) 1 calc R . P A 1
C2A C 0.3516(8) 0.507(2) 0.5855(4) 0.0310(19) Uani 0.957(4) 1 d D U P A 1
H2AA H 0.3560 0.3858 0.5697 0.037 Uiso 0.957(4) 1 calc R . P A 1
C3A C 0.4085(7) 0.6776(17) 0.5865(4) 0.0278(17) Uani 0.957(4) 1 d D U P A 1
H3A H 0.4556 0.6866 0.5707 0.033 Uiso 0.957(4) 1 calc R . P A 1
C4A C 0.3908(7) 0.8392(18) 0.6132(4) 0.0260(14) Uani 0.957(4) 1 d D U P A 1
C5A C 0.4353(7) 1.0324(18) 0.6225(3) 0.0254(13) Uani 0.957(4) 1 d D U P A 1
C6A C 0.5354(7) 1.3179(18) 0.6185(3) 0.0261(17) Uani 0.957(4) 1 d D U P A 1
C7A C 0.4274(7) 1.1665(17) 0.6528(4) 0.0247(13) Uani 0.957(4) 1 d D U P A 1
C8A C 0.4863(7) 1.3384(17) 0.6513(3) 0.0239(13) Uani 0.957(4) 1 d D U P A 1
C9A C 0.3846(7) 1.1844(18) 0.6876(4) 0.0256(14) Uani 0.957(4) 1 d D U P A 1
C10A C 0.4788(7) 1.4706(18) 0.6815(4) 0.0237(13) Uani 0.957(4) 1 d D U P A 1
C11A C 0.5208(7) 1.6612(17) 0.6926(4) 0.0244(14) Uani 0.957(4) 1 d D U P A 1
C12A C 0.5038(7) 1.7895(17) 0.7246(4) 0.0242(15) Uani 0.957(4) 1 d D U P A 1
H12A H 0.4626 1.7561 0.7424 0.029 Uiso 0.957(4) 1 calc R . P A 1
C13A C 0.5584(7) 1.9739(19) 0.7252(4) 0.0272(16) Uani 0.957(4) 1 d D U P A 1
H13A H 0.5552 2.0841 0.7431 0.033 Uiso 0.957(4) 1 calc R . P A 1
C14A C 0.6156(8) 1.978(2) 0.6978(4) 0.0288(18) Uani 0.957(4) 1 d D U P A 1
H14A H 0.6580 2.0866 0.6955 0.035 Uiso 0.957(4) 1 calc R . P A 1
C15A C 0.5265(6) 1.071(2) 0.5661(3) 0.0296(18) Uani 0.957(4) 1 d D U P A 1
C16A C 0.6514(6) 0.9598(17) 0.5326(3) 0.030(2) Uani 0.957(4) 1 d D U P A 1
C17A C 0.7423(7) 0.986(2) 0.5435(4) 0.032(3) Uani 0.957(4) 1 d D U P A 1
H17A H 0.7533 0.9001 0.5653 0.048 Uiso 0.957(4) 1 calc GR . P A 1
H17B H 0.7540 1.1400 0.5484 0.048 Uiso 0.957(4) 1 calc GR . P A 1
H17C H 0.7788 0.9350 0.5239 0.048 Uiso 0.957(4) 1 calc GR . P A 1
C18A C 0.6307(10) 0.724(2) 0.5247(5) 0.041(3) Uani 0.957(4) 1 d D U P A 1
H18A H 0.5719 0.7125 0.5168 0.061 Uiso 0.957(4) 1 calc GR . P A 1
H18B H 0.6389 0.6369 0.5466 0.061 Uiso 0.957(4) 1 calc GR . P A 1
H18C H 0.6680 0.6700 0.5055 0.061 Uiso 0.957(4) 1 calc GR . P A 1
C19A C 0.6285(9) 1.105(2) 0.5014(4) 0.038(3) Uani 0.957(4) 1 d D U P A 1
H19A H 0.6360 1.2576 0.5085 0.057 Uiso 0.957(4) 1 calc GR . P A 1
H19B H 0.5695 1.0800 0.4947 0.057 Uiso 0.957(4) 1 calc GR . P A 1
H19C H 0.6649 1.0718 0.4808 0.057 Uiso 0.957(4) 1 calc GR . P A 1
S1B S 0.0619(2) 1.7160(6) 0.3453(2) 0.0303(8) Uani 0.873(5) 1 d D U P B 1
S2B S 0.3659(2) 0.7113(6) 0.3144(2) 0.0292(8) Uani 0.873(5) 1 d D U P B 1
O1B O 0.3466(6) 1.0406(16) 0.3790(3) 0.0235(17) Uani 0.873(5) 1 d D U P B 1
O2B O 0.0965(6) 1.4180(13) 0.2780(3) 0.0206(17) Uani 0.873(5) 1 d D U P B 1
O3B O 0.2348(6) 1.378(3) 0.4426(3) 0.043(3) Uani 0.873(5) 1 d D U P B 1
O4B O 0.3571(5) 1.4776(17) 0.4166(3) 0.0239(17) Uani 0.873(5) 1 d D U P B 1
N1B N 0.2566(6) 1.3419(17) 0.3809(3) 0.0223(16) Uani 0.873(5) 1 d D U P B 1
N2B N 0.1836(6) 1.1153(16) 0.2777(3) 0.0192(13) Uani 0.873(5) 1 d D U P B 1
H2B H 0.1697 1.0677 0.2560 0.023 Uiso 0.873(5) 1 calc R . P B 1
C1B C 0.0485(8) 1.938(2) 0.3717(4) 0.030(2) Uani 0.873(5) 1 d D U P B 1
H1B H 0.0036 2.0389 0.3686 0.036 Uiso 0.873(5) 1 calc R . P B 1
C2B C 0.1089(8) 1.958(2) 0.3978(4) 0.030(2) Uani 0.873(5) 1 d D U P B 1
H2BA H 0.1118 2.0756 0.4144 0.036 Uiso 0.873(5) 1 calc R . P B 1
C3B C 0.1655(8) 1.7863(18) 0.3973(4) 0.028(2) Uani 0.873(5) 1 d D U P B 1
H3B H 0.2101 1.7711 0.4142 0.034 Uiso 0.873(5) 1 calc R . P B 1
C4B C 0.1503(7) 1.6342(19) 0.3688(4) 0.0250(17) Uani 0.873(5) 1 d D U P B 1
C5B C 0.1948(7) 1.4411(19) 0.3596(4) 0.0224(17) Uani 0.873(5) 1 d D U P B 1
C6B C 0.2933(7) 1.1541(18) 0.3644(3) 0.0205(15) Uani 0.873(5) 1 d D U P B 1
C7B C 0.1906(7) 1.3149(18) 0.3283(3) 0.0183(16) Uani 0.873(5) 1 d D U P B 1
C8B C 0.2459(7) 1.1358(18) 0.3311(3) 0.0208(13) Uani 0.873(5) 1 d D U P B 1
C9B C 0.1485(7) 1.2981(18) 0.2933(3) 0.0185(17) Uani 0.873(5) 1 d D U P B 1
C10B C 0.2434(9) 1.0137(18) 0.2997(4) 0.0204(13) Uani 0.873(5) 1 d D U P B 1
C11B C 0.2859(7) 0.8239(18) 0.2889(4) 0.0217(13) Uani 0.873(5) 1 d D U P B 1
C12B C 0.2680(7) 0.6942(17) 0.2570(4) 0.0202(18) Uani 0.873(5) 1 d D U P B 1
H12B H 0.2254 0.7243 0.2396 0.024 Uiso 0.873(5) 1 calc R . P B 1
C13B C 0.3249(9) 0.515(2) 0.2559(4) 0.024(2) Uani 0.873(5) 1 d D U P B 1
H13B H 0.3257 0.4120 0.2367 0.028 Uiso 0.873(5) 1 calc R . P B 1
C14B C 0.3780(10) 0.502(2) 0.2849(4) 0.027(2) Uani 0.873(5) 1 d D U P B 1
H14B H 0.4178 0.3884 0.2882 0.033 Uiso 0.873(5) 1 calc R . P B 1
C15B C 0.2819(6) 1.395(2) 0.4171(3) 0.0279(18) Uani 0.873(5) 1 d D U P B 1
C16B C 0.4025(7) 1.5326(18) 0.4505(4) 0.029(2) Uani 0.873(5) 1 d D U P B 1
C17B C 0.4872(8) 1.594(3) 0.4354(5) 0.046(3) Uani 0.873(5) 1 d D U P B 1
H17D H 0.4827 1.6126 0.4091 0.068 Uiso 0.873(5) 1 calc GR . P B 1
H17E H 0.5279 1.4778 0.4407 0.068 Uiso 0.873(5) 1 calc GR . P B 1
H17F H 0.5063 1.7301 0.4464 0.068 Uiso 0.873(5) 1 calc GR . P B 1
C19B C 0.3590(11) 1.724(3) 0.4680(5) 0.050(4) Uani 0.873(5) 1 d D U P B 1
H19D H 0.3006 1.7320 0.4594 0.076 Uiso 0.873(5) 1 calc GR . P B 1
H19E H 0.3888 1.8583 0.4616 0.076 Uiso 0.873(5) 1 calc GR . P B 1
H19F H 0.3595 1.7050 0.4943 0.076 Uiso 0.873(5) 1 calc GR . P B 1
C18B C 0.4086(11) 1.339(3) 0.4751(5) 0.046(3) Uani 0.873(5) 1 d D U P B 1
H18D H 0.4483 1.2333 0.4650 0.069 Uiso 0.873(5) 1 calc GR . P B 1
H18E H 0.3529 1.2718 0.4776 0.069 Uiso 0.873(5) 1 calc GR . P B 1
H18F H 0.4286 1.3868 0.4989 0.069 Uiso 0.873(5) 1 calc GR . P B 1
S1C S 0.316(3) 1.186(8) 0.5892(13) 0.0252(6) Uani 0.043(4) 1 d D U P A -2
S2C S 0.598(3) 0.515(8) 0.7255(13) 0.0252(6) Uani 0.043(4) 1 d D U P A -2
O1C O 0.530(4) 0.990(10) 0.7281(11) 0.0252(6) Uani 0.043(4) 1 d D U P A -2
O2C O 0.412(6) 0.741(11) 0.5821(14) 0.0252(6) Uani 0.043(4) 1 d D U P A -2
O3C O 0.410(9) 1.341(12) 0.736(2) 0.0252(6) Uani 0.043(4) 1 d D U P A -2
O4C O 0.478(8) 1.513(9) 0.692(2) 0.0252(6) Uani 0.043(4) 1 d D U P A -2
N1C N 0.447(3) 1.161(7) 0.6839(10) 0.0252(6) Uani 0.043(4) 1 d D U P A -2
N2C N 0.493(4) 0.576(8) 0.6265(12) 0.0252(6) Uani 0.043(4) 1 d D U P A -2
H2C H 0.5030 0.4541 0.6149 0.030 Uiso 0.043(4) 1 calc R . P A -2
C1C C 0.274(5) 1.436(10) 0.583(2) 0.0252(6) Uani 0.043(4) 1 d D U P A -2
H1C H 0.2390 1.4711 0.5625 0.030 Uiso 0.043(4) 1 calc R . P A -2
C2C C 0.295(8) 1.582(10) 0.609(3) 0.0252(6) Uani 0.043(4) 1 d D U P A -2
H2CA H 0.2771 1.7289 0.6094 0.030 Uiso 0.043(4) 1 calc R . P A -2
C3C C 0.347(7) 1.489(9) 0.635(2) 0.0252(6) Uani 0.043(4) 1 d D U P A -2
H3C H 0.3679 1.5679 0.6551 0.030 Uiso 0.043(4) 1 calc R . P A -2
C4C C 0.365(4) 1.264(7) 0.6287(13) 0.0252(6) Uani 0.043(4) 1 d D U P A -2
C5C C 0.416(3) 1.119(7) 0.6492(11) 0.0252(6) Uani 0.043(4) 1 d D U P A -2
C6C C 0.497(3) 0.986(7) 0.6983(10) 0.0252(6) Uani 0.043(4) 1 d D U P A -2
C7C C 0.446(3) 0.911(7) 0.6407(10) 0.0252(6) Uani 0.043(4) 1 d D U P A -2
C8C C 0.494(3) 0.827(7) 0.6695(10) 0.0252(6) Uani 0.043(4) 1 d D U P A -2
C9C C 0.445(4) 0.744(8) 0.6125(12) 0.0252(6) Uani 0.043(4) 1 d D U P A -2
C10C C 0.524(3) 0.621(7) 0.6611(11) 0.0252(6) Uani 0.043(4) 1 d D U P A -2
C11C C 0.574(4) 0.472(7) 0.6806(13) 0.0252(6) Uani 0.043(4) 1 d D U P A -2
C12C C 0.610(7) 0.271(12) 0.6675(18) 0.0252(6) Uani 0.043(4) 1 d D U P A -2
H12C H 0.6036 0.2135 0.6438 0.030 Uiso 0.043(4) 1 calc R . P A -2
C13C C 0.658(7) 0.171(12) 0.696(2) 0.0252(6) Uani 0.043(4) 1 d D U P A -2
H13C H 0.6877 0.0389 0.6927 0.030 Uiso 0.043(4) 1 calc R . P A -2
C14C C 0.656(5) 0.283(11) 0.7276(18) 0.0252(6) Uani 0.043(4) 1 d D U P A -2
H14C H 0.6840 0.2355 0.7488 0.030 Uiso 0.043(4) 1 calc R . P A -2
C15C C 0.436(4) 1.353(8) 0.7057(13) 0.0252(6) Uani 0.043(4) 1 d D U P A -2
C16C C 0.496(6) 1.715(10) 0.712(2) 0.0252(6) Uani 0.043(4) 1 d D U P A -2
C17C C 0.534(10) 1.62(2) 0.746(3) 0.0252(6) Uani 0.043(4) 1 d D U P A -2
H17G H 0.5498 1.7422 0.7624 0.038 Uiso 0.043(4) 1 calc R . P A -2
H17H H 0.4932 1.5280 0.7581 0.038 Uiso 0.043(4) 1 calc R . P A -2
H17I H 0.5849 1.5381 0.7401 0.038 Uiso 0.043(4) 1 calc R . P A -2
C18C C 0.560(9) 1.848(17) 0.691(4) 0.0252(6) Uani 0.043(4) 1 d D U P A -2
H18G H 0.5726 1.9815 0.7045 0.038 Uiso 0.043(4) 1 calc R . P A -2
H18H H 0.6115 1.7628 0.6879 0.038 Uiso 0.043(4) 1 calc R . P A -2
H18I H 0.5361 1.8851 0.6675 0.038 Uiso 0.043(4) 1 calc R . P A -2
C19C C 0.417(8) 1.842(19) 0.720(5) 0.0252(6) Uani 0.043(4) 1 d D U P A -2
H19G H 0.4315 1.9737 0.7332 0.038 Uiso 0.043(4) 1 calc R . P A -2
H19H H 0.3906 1.8821 0.6968 0.038 Uiso 0.043(4) 1 calc R . P A -2
H19I H 0.3784 1.7519 0.7338 0.038 Uiso 0.043(4) 1 calc R . P A -2
S1D S 0.0598(12) 0.287(3) 0.3462(6) 0.0208(6) Uani 0.127(5) 1 d D U P B -2
S2D S 0.3666(12) 1.276(3) 0.3141(6) 0.0208(6) Uani 0.127(5) 1 d D U P B -2
O1D O 0.351(3) 0.947(8) 0.3772(12) 0.0208(6) Uani 0.127(5) 1 d D U P B -2
O2D O 0.091(3) 0.584(7) 0.2793(11) 0.0208(6) Uani 0.127(5) 1 d D U P B -2
O3D O 0.238(2) 0.590(10) 0.4408(9) 0.0208(6) Uani 0.127(5) 1 d D U P B -2
O4D O 0.3671(19) 0.565(9) 0.4164(9) 0.0208(6) Uani 0.127(5) 1 d D U P B -2
N1D N 0.260(3) 0.647(6) 0.3797(8) 0.0208(6) Uani 0.127(5) 1 d D U P B -2
N2D N 0.178(3) 0.888(7) 0.2787(11) 0.0208(6) Uani 0.127(5) 1 d D U P B -2
H2D H 0.1608 0.9411 0.2579 0.025 Uiso 0.127(5) 1 calc R . P B -2
C1D C 0.050(3) 0.051(7) 0.3693(16) 0.0208(6) Uani 0.127(5) 1 d D U P B -2
H1D H 0.0084 -0.0561 0.3643 0.025 Uiso 0.127(5) 1 calc R . P B -2
C2D C 0.109(4) 0.030(9) 0.3962(18) 0.0208(6) Uani 0.127(5) 1 d D U P B -2
H2DA H 0.1103 -0.0875 0.4129 0.025 Uiso 0.127(5) 1 calc R . P B -2
C3D C 0.166(3) 0.200(8) 0.3961(15) 0.0208(6) Uani 0.127(5) 1 d D U P B -2
H3D H 0.2108 0.2119 0.4131 0.025 Uiso 0.127(5) 1 calc R . P B -2
C4D C 0.152(3) 0.357(7) 0.3683(13) 0.0208(6) Uani 0.127(5) 1 d D U P B -2
C5D C 0.200(3) 0.542(8) 0.3580(10) 0.0208(6) Uani 0.127(5) 1 d D U P B -2
C6D C 0.298(3) 0.831(8) 0.3626(10) 0.0208(6) Uani 0.127(5) 1 d D U P B -2
C7D C 0.197(3) 0.666(6) 0.3264(10) 0.0208(6) Uani 0.127(5) 1 d D U P B -2
C8D C 0.249(4) 0.850(7) 0.3297(11) 0.0208(6) Uani 0.127(5) 1 d D U P B -2
C9D C 0.146(4) 0.699(8) 0.2938(12) 0.0208(6) Uani 0.127(5) 1 d D U P B -2
C10D C 0.241(5) 0.984(11) 0.2998(15) 0.0208(6) Uani 0.127(5) 1 d D U P B -2
C11D C 0.280(3) 1.182(7) 0.2904(13) 0.0208(6) Uani 0.127(5) 1 d D U P B -2
C12D C 0.263(3) 1.317(8) 0.2590(13) 0.0208(6) Uani 0.127(5) 1 d D U P B -2
H12D H 0.2178 1.2986 0.2427 0.025 Uiso 0.127(5) 1 calc R . P B -2
C13D C 0.327(4) 1.481(11) 0.2566(15) 0.0208(6) Uani 0.127(5) 1 d D U P B -2
H13D H 0.3355 1.5680 0.2358 0.025 Uiso 0.127(5) 1 calc R . P B -2
C14D C 0.374(5) 1.500(10) 0.2874(18) 0.0208(6) Uani 0.127(5) 1 d D U P B -2
H14D H 0.4071 1.6246 0.2931 0.025 Uiso 0.127(5) 1 calc R . P B -2
C15D C 0.2859(19) 0.590(8) 0.4157(7) 0.0208(6) Uani 0.127(5) 1 d D U P B -2
C16D C 0.412(2) 0.478(7) 0.4484(10) 0.0208(6) Uani 0.127(5) 1 d D U P B -2
C17D C 0.502(2) 0.482(12) 0.4355(16) 0.0208(6) Uani 0.127(5) 1 d D U P B -2
H17J H 0.5390 0.4277 0.4547 0.031 Uiso 0.127(5) 1 calc R . P B -2
H17K H 0.5077 0.3896 0.4141 0.031 Uiso 0.127(5) 1 calc R . P B -2
H17L H 0.5181 0.6320 0.4294 0.031 Uiso 0.127(5) 1 calc R . P B -2
C18D C 0.398(4) 0.632(10) 0.4796(12) 0.0208(6) Uani 0.127(5) 1 d D U P B -2
H18J H 0.4278 0.5764 0.5010 0.031 Uiso 0.127(5) 1 calc R . P B -2
H18K H 0.4205 0.7762 0.4734 0.031 Uiso 0.127(5) 1 calc R . P B -2
H18L H 0.3379 0.6431 0.4848 0.031 Uiso 0.127(5) 1 calc R . P B -2
C19D C 0.383(4) 0.251(7) 0.4569(18) 0.0208(6) Uani 0.127(5) 1 d D U P B -2
H19J H 0.4135 0.1970 0.4782 0.031 Uiso 0.127(5) 1 calc R . P B -2
H19K H 0.3224 0.2521 0.4619 0.031 Uiso 0.127(5) 1 calc R . P B -2
H19L H 0.3945 0.1558 0.4363 0.031 Uiso 0.127(5) 1 calc R . P B -2

loop_
_atom_site_aniso_label
_atom_site_aniso_U_11
_atom_site_aniso_U_22
_atom_site_aniso_U_33
_atom_site_aniso_U_23
_atom_site_aniso_U_13
_atom_site_aniso_U_12
S1A 0.0276(16) 0.0247(14) 0.0491(18) -0.0050(13) 0.0057(14) -0.0063(11)
S2A 0.0274(15) 0.0245(15) 0.0430(17) -0.0005(13) 0.0003(13) -0.0058(11)
O1A 0.022(4) 0.032(4) 0.039(5) 0.000(4) 0.007(3) -0.007(3)
O2A 0.018(4) 0.033(4) 0.028(4) 0.001(3) 0.002(3) -0.011(3)
O3A 0.026(4) 0.049(6) 0.036(4) -0.002(4) -0.003(3) -0.010(4)
O4A 0.025(3) 0.023(3) 0.027(3) -0.004(3) 0.000(3) -0.004(3)
N1A 0.021(3) 0.027(3) 0.036(3) -0.004(3) 0.004(3) -0.006(3)
N2A 0.017(2) 0.020(2) 0.037(3) -0.002(2) 0.003(2) -0.004(2)
C1A 0.028(4) 0.025(4) 0.045(4) -0.003(3) -0.001(3) -0.007(3)
C2A 0.028(4) 0.024(4) 0.041(4) -0.004(3) -0.002(3) -0.008(3)
C3A 0.021(3) 0.020(3) 0.042(3) -0.004(3) -0.001(3) -0.005(3)
C4A 0.017(2) 0.021(3) 0.040(3) -0.003(2) -0.001(2) -0.004(2)
C5A 0.017(2) 0.022(2) 0.037(2) -0.003(2) 0.001(2) -0.005(2)
C6A 0.019(3) 0.024(3) 0.035(3) -0.003(3) 0.003(3) -0.005(3)
C7A 0.016(2) 0.021(2) 0.037(2) -0.002(2) 0.001(2) -0.004(2)
C8A 0.016(2) 0.019(2) 0.036(2) -0.002(2) 0.002(2) -0.005(2)
C9A 0.017(2) 0.022(3) 0.037(3) -0.001(2) 0.002(2) -0.003(2)
C10A 0.016(2) 0.019(2) 0.036(2) -0.001(2) 0.001(2) -0.004(2)
C11A 0.018(2) 0.018(2) 0.037(3) 0.000(2) 0.000(2) -0.004(2)
C12A 0.018(3) 0.017(3) 0.038(3) 0.002(3) -0.003(3) -0.001(3)
C13A 0.021(3) 0.022(3) 0.039(3) -0.001(3) -0.003(3) -0.001(3)
C14A 0.025(3) 0.021(3) 0.041(4) -0.001(3) 0.001(3) -0.003(3)
C15A 0.025(3) 0.031(4) 0.033(3) -0.003(3) 0.001(3) -0.005(3)
C16A 0.027(4) 0.029(4) 0.033(4) -0.005(3) -0.001(3) 0.000(3)
C17A 0.025(5) 0.031(6) 0.040(6) -0.002(5) -0.001(4) 0.004(4)
C18A 0.043(7) 0.033(6) 0.046(7) -0.008(5) -0.001(5) -0.007(5)
C19A 0.034(6) 0.036(6) 0.044(6) 0.006(5) -0.003(5) -0.004(5)
S1B 0.0245(16) 0.0279(16) 0.0384(18) -0.0075(14) -0.0081(13) 0.0117(13)
S2B 0.0285(16) 0.0274(16) 0.0318(16) 0.0001(13) -0.0001(13) 0.0108(13)
O1B 0.024(4) 0.020(4) 0.026(4) -0.003(3) -0.003(3) 0.008(3)
O2B 0.024(4) 0.007(3) 0.030(4) -0.003(3) -0.006(3) 0.007(3)
O3B 0.022(4) 0.076(7) 0.032(4) -0.009(5) 0.005(3) -0.008(5)
O4B 0.018(3) 0.031(4) 0.023(3) -0.002(3) -0.001(3) -0.004(3)
N1B 0.018(3) 0.026(3) 0.023(3) -0.004(3) -0.003(3) 0.007(3)
N2B 0.019(2) 0.017(2) 0.021(2) 0.000(2) 0.001(2) 0.006(2)
C1B 0.023(4) 0.027(4) 0.042(4) -0.007(4) -0.004(3) 0.008(3)
C2B 0.024(4) 0.025(4) 0.041(4) -0.010(4) 0.000(4) 0.009(4)
C3B 0.024(4) 0.022(4) 0.040(4) -0.009(4) -0.001(4) 0.010(4)
C4B 0.021(3) 0.021(3) 0.033(3) -0.005(3) -0.004(3) 0.010(3)
C5B 0.020(3) 0.021(3) 0.026(3) -0.004(3) -0.002(3) 0.007(3)
C6B 0.018(3) 0.021(3) 0.023(3) -0.001(3) 0.000(3) 0.004(3)
C7B 0.017(3) 0.016(3) 0.022(3) -0.003(3) -0.002(3) 0.008(3)
C8B 0.018(2) 0.020(2) 0.024(2) 0.000(2) 0.000(2) 0.006(2)
C9B 0.019(3) 0.015(3) 0.021(3) -0.005(3) -0.002(3) 0.007(3)
C10B 0.020(2) 0.019(2) 0.022(2) 0.001(2) 0.002(2) 0.004(2)
C11B 0.021(2) 0.019(2) 0.025(2) 0.001(2) 0.002(2) 0.004(2)
C12B 0.023(4) 0.012(3) 0.026(4) 0.005(3) 0.007(3) 0.003(3)
C13B 0.025(4) 0.018(4) 0.028(4) 0.002(3) 0.008(3) 0.005(3)
C14B 0.027(4) 0.024(4) 0.031(4) 0.001(3) 0.001(4) 0.010(3)
C15B 0.019(3) 0.039(4) 0.025(3) -0.004(3) -0.001(3) 0.001(3)
C16B 0.027(4) 0.036(5) 0.025(4) 0.001(4) -0.007(3) -0.005(4)
C17B 0.036(6) 0.057(8) 0.045(7) -0.004(6) -0.003(5) -0.017(6)
C19B 0.043(7) 0.051(7) 0.057(8) -0.015(6) -0.009(6) 0.000(6)
C18B 0.047(7) 0.047(7) 0.045(7) 0.012(6) -0.014(6) -0.005(6)
S1C 0.0175(10) 0.0204(11) 0.0376(11) -0.0015(10) 0.0006(10) -0.0039(10)
S2C 0.0175(10) 0.0204(11) 0.0376(11) -0.0015(10) 0.0006(10) -0.0039(10)
O1C 0.0175(10) 0.0204(11) 0.0376(11) -0.0015(10) 0.0006(10) -0.0039(10)
O2C 0.0175(10) 0.0204(11) 0.0376(11) -0.0015(10) 0.0006(10) -0.0039(10)
O3C 0.0175(10) 0.0204(11) 0.0376(11) -0.0015(10) 0.0006(10) -0.0039(10)
O4C 0.0175(10) 0.0204(11) 0.0376(11) -0.0015(10) 0.0006(10) -0.0039(10)
N1C 0.0175(10) 0.0204(11) 0.0376(11) -0.0015(10) 0.0006(10) -0.0039(10)
N2C 0.0175(10) 0.0204(11) 0.0376(11) -0.0015(10) 0.0006(10) -0.0039(10)
C1C 0.0175(10) 0.0204(11) 0.0376(11) -0.0015(10) 0.0006(10) -0.0039(10)
C2C 0.0175(10) 0.0204(11) 0.0376(11) -0.0015(10) 0.0006(10) -0.0039(10)
C3C 0.0175(10) 0.0204(11) 0.0376(11) -0.0015(10) 0.0006(10) -0.0039(10)
C4C 0.0175(10) 0.0204(11) 0.0376(11) -0.0015(10) 0.0006(10) -0.0039(10)
C5C 0.0175(10) 0.0204(11) 0.0376(11) -0.0015(10) 0.0006(10) -0.0039(10)
C6C 0.0175(10) 0.0204(11) 0.0376(11) -0.0015(10) 0.0006(10) -0.0039(10)
C7C 0.0175(10) 0.0204(11) 0.0376(11) -0.0015(10) 0.0006(10) -0.0039(10)
C8C 0.0175(10) 0.0204(11) 0.0376(11) -0.0015(10) 0.0006(10) -0.0039(10)
C9C 0.0175(10) 0.0204(11) 0.0376(11) -0.0015(10) 0.0006(10) -0.0039(10)
C10C 0.0175(10) 0.0204(11) 0.0376(11) -0.0015(10) 0.0006(10) -0.0039(10)
C11C 0.0175(10) 0.0204(11) 0.0376(11) -0.0015(10) 0.0006(10) -0.0039(10)
C12C 0.0175(10) 0.0204(11) 0.0376(11) -0.0015(10) 0.0006(10) -0.0039(10)
C13C 0.0175(10) 0.0204(11) 0.0376(11) -0.0015(10) 0.0006(10) -0.0039(10)
C14C 0.0175(10) 0.0204(11) 0.0376(11) -0.0015(10) 0.0006(10) -0.0039(10)
C15C 0.0175(10) 0.0204(11) 0.0376(11) -0.0015(10) 0.0006(10) -0.0039(10)
C16C 0.0175(10) 0.0204(11) 0.0376(11) -0.0015(10) 0.0006(10) -0.0039(10)
C17C 0.0175(10) 0.0204(11) 0.0376(11) -0.0015(10) 0.0006(10) -0.0039(10)
C18C 0.0175(10) 0.0204(11) 0.0376(11) -0.0015(10) 0.0006(10) -0.0039(10)
C19C 0.0175(10) 0.0204(11) 0.0376(11) -0.0015(10) 0.0006(10) -0.0039(10)
S1D 0.0199(11) 0.0202(11) 0.0221(11) 0.0010(11) 0.0018(11) 0.0046(11)
S2D 0.0199(11) 0.0202(11) 0.0221(11) 0.0010(11) 0.0018(11) 0.0046(11)
O1D 0.0199(11) 0.0202(11) 0.0221(11) 0.0010(11) 0.0018(11) 0.0046(11)
O2D 0.0199(11) 0.0202(11) 0.0221(11) 0.0010(11) 0.0018(11) 0.0046(11)
O3D 0.0199(11) 0.0202(11) 0.0221(11) 0.0010(11) 0.0018(11) 0.0046(11)
O4D 0.0199(11) 0.0202(11) 0.0221(11) 0.0010(11) 0.0018(11) 0.0046(11)
N1D 0.0199(11) 0.0202(11) 0.0221(11) 0.0010(11) 0.0018(11) 0.0046(11)
N2D 0.0199(11) 0.0202(11) 0.0221(11) 0.0010(11) 0.0018(11) 0.0046(11)
C1D 0.0199(11) 0.0202(11) 0.0221(11) 0.0010(11) 0.0018(11) 0.0046(11)
C2D 0.0199(11) 0.0202(11) 0.0221(11) 0.0010(11) 0.0018(11) 0.0046(11)
C3D 0.0199(11) 0.0202(11) 0.0221(11) 0.0010(11) 0.0018(11) 0.0046(11)
C4D 0.0199(11) 0.0202(11) 0.0221(11) 0.0010(11) 0.0018(11) 0.0046(11)
C5D 0.0199(11) 0.0202(11) 0.0221(11) 0.0010(11) 0.0018(11) 0.0046(11)
C6D 0.0199(11) 0.0202(11) 0.0221(11) 0.0010(11) 0.0018(11) 0.0046(11)
C7D 0.0199(11) 0.0202(11) 0.0221(11) 0.0010(11) 0.0018(11) 0.0046(11)
C8D 0.0199(11) 0.0202(11) 0.0221(11) 0.0010(11) 0.0018(11) 0.0046(11)
C9D 0.0199(11) 0.0202(11) 0.0221(11) 0.0010(11) 0.0018(11) 0.0046(11)
C10D 0.0199(11) 0.0202(11) 0.0221(11) 0.0010(11) 0.0018(11) 0.0046(11)
C11D 0.0199(11) 0.0202(11) 0.0221(11) 0.0010(11) 0.0018(11) 0.0046(11)
C12D 0.0199(11) 0.0202(11) 0.0221(11) 0.0010(11) 0.0018(11) 0.0046(11)
C13D 0.0199(11) 0.0202(11) 0.0221(11) 0.0010(11) 0.0018(11) 0.0046(11)
C14D 0.0199(11) 0.0202(11) 0.0221(11) 0.0010(11) 0.0018(11) 0.0046(11)
C15D 0.0199(11) 0.0202(11) 0.0221(11) 0.0010(11) 0.0018(11) 0.0046(11)
C16D 0.0199(11) 0.0202(11) 0.0221(11) 0.0010(11) 0.0018(11) 0.0046(11)
C17D 0.0199(11) 0.0202(11) 0.0221(11) 0.0010(11) 0.0018(11) 0.0046(11)
C18D 0.0199(11) 0.0202(11) 0.0221(11) 0.0010(11) 0.0018(11) 0.0046(11)
C19D 0.0199(11) 0.0202(11) 0.0221(11) 0.0010(11) 0.0018(11) 0.0046(11)

loop_
_atom_type_symbol
_atom_type_description
_atom_type_scat_dispersion_real
_atom_type_scat_dispersion_imag
_atom_type_scat_source
C C 0.0181 0.0091 'International Tables Vol C Tables 4.2.6.8 and 6.1.1.4'
H H 0.0000 0.0000 'International Tables Vol C Tables 4.2.6.8 and 6.1.1.4'
N N 0.0311 0.0180 'International Tables Vol C Tables 4.2.6.8 and 6.1.1.4'
O O 0.0492 0.0322 'International Tables Vol C Tables 4.2.6.8 and 6.1.1.4'
S S 0.3331 0.5567 'International Tables Vol C Tables 4.2.6.8 and 6.1.1.4'

loop_
_exptl_crystal_face_index_h
_exptl_crystal_face_index_k
_exptl_crystal_face_index_l
_exptl_crystal_face_perp_dist
_exptl_oxdiff_crystal_face_indexfrac_h
_exptl_oxdiff_crystal_face_indexfrac_k
_exptl_oxdiff_crystal_face_indexfrac_l
_exptl_oxdiff_crystal_face_x
_exptl_oxdiff_crystal_face_y
_exptl_oxdiff_crystal_face_z
-1 -2 0 0.1512 -0.9968 -1.9991 0.0050 -0.4940 0.1097 0.0702
-1 0 0 0.0114 -0.9989 -0.0003 0.0036 0.0026 0.0970 0.0012
1 0 0 0.0114 0.9989 0.0003 -0.0036 -0.0026 -0.0970 -0.0012
0 0 -1 0.0232 -0.0004 -0.0002 -0.9991 -0.0058 0.0007 -0.0412
1 2 0 0.1641 0.9968 1.9991 -0.0050 0.4940 -0.1097 -0.0702
0 0 1 0.0103 0.0004 0.0002 0.9991 0.0058 -0.0007 0.0412

loop_
_geom_angle_atom_site_label_1
_geom_angle_atom_site_label_2
_geom_angle_atom_site_label_3
_geom_angle
C1A S1A C4A 92.7(5)
C14A S2A C11A 92.0(5)
C15A O4A C16A 122.0(8)
C5A N1A C6A 113.4(8)
C5A N1A C15A 127.5(8)
C6A N1A C15A 118.5(8)
C9A N2A H2A 123.6
C9A N2A C10A 112.8(8)
C10A N2A H2A 123.6
S1A C1A H1A 123.3
C2A C1A S1A 113.3(8)
C2A C1A H1A 123.3
C1A C2A H2AA 124.2
C1A C2A C3A 111.5(10)
C3A C2A H2AA 124.2
C2A C3A H3A 122.7
C2A C3A C4A 114.5(9)
C4A C3A H3A 122.7
C3A C4A S1A 107.9(7)
C5A C4A S1A 121.7(8)
C5A C4A C3A 130.4(9)
N1A C5A C4A 125.5(9)
C7A C5A N1A 104.7(8)
C7A C5A C4A 129.8(9)
O1A C6A N1A 123.7(9)
O1A C6A C8A 133.6(10)
N1A C6A C8A 102.6(8)
C5A C7A C8A 110.5(8)
C5A C7A C9A 142.7(9)
C8A C7A C9A 106.5(8)
C7A C8A C6A 108.8(8)
C10A C8A C6A 140.6(9)
C10A C8A C7A 110.6(8)
O2A C9A N2A 124.7(9)
O2A C9A C7A 130.6(9)
N2A C9A C7A 104.7(8)
N2A C10A C11A 121.7(9)
C8A C10A N2A 105.2(8)
C8A C10A C11A 133.0(9)
C10A C11A S2A 121.6(8)
C10A C11A C12A 127.1(8)
C12A C11A S2A 111.3(7)
C11A C12A H12A 125.3
C13A C12A C11A 109.4(9)
C13A C12A H12A 125.3
C12A C13A H13A 123.0
C14A C13A C12A 114.1(10)
C14A C13A H13A 123.0
S2A C14A H14A 123.4
C13A C14A S2A 113.1(9)
C13A C14A H14A 123.4
O3A C15A O4A 127.4(10)
O3A C15A N1A 121.5(10)
O4A C15A N1A 109.4(9)
O4A C16A C17A 102.0(8)
O4A C16A C18A 108.3(9)
O4A C16A C19A 111.4(9)
C17A C16A C18A 111.2(9)
C19A C16A C17A 112.0(9)
C19A C16A C18A 111.4(9)
C16A C17A H17A 109.5
C16A C17A H17B 109.5
C16A C17A H17C 109.5
H17A C17A H17B 109.5
H17A C17A H17C 109.5
H17B C17A H17C 109.5
C16A C18A H18A 109.5
C16A C18A H18B 109.5
C16A C18A H18C 109.5
H18A C18A H18B 109.5
H18A C18A H18C 109.5
H18B C18A H18C 109.5
C16A C19A H19A 109.5
C16A C19A H19B 109.5
C16A C19A H19C 109.5
H19A C19A H19B 109.5
H19A C19A H19C 109.5
H19B C19A H19C 109.5
C1B S1B C4B 92.7(5)
C14B S2B C11B 91.9(5)
C15B O4B C16B 121.5(8)
C5B N1B C6B 113.3(8)
C5B N1B C15B 128.6(9)
C6B N1B C15B 117.9(8)
C9B N2B H2B 123.5
C9B N2B C10B 112.9(8)
C10B N2B H2B 123.5
S1B C1B H1B 123.5
C2B C1B S1B 113.0(8)
C2B C1B H1B 123.5
C1B C2B H2BA 123.9
C1B C2B C3B 112.2(10)
C3B C2B H2BA 123.9
C2B C3B H3B 123.3
C2B C3B C4B 113.5(10)
C4B C3B H3B 123.3
C3B C4B S1B 108.6(7)
C5B C4B S1B 121.7(8)
C5B C4B C3B 129.7(9)
N1B C5B C4B 125.2(9)
C7B C5B N1B 105.0(8)
C7B C5B C4B 129.7(9)
O1B C6B N1B 123.4(9)
O1B C6B C8B 133.9(10)
N1B C6B C8B 102.5(8)
C5B C7B C8B 110.0(8)
C5B C7B C9B 142.8(9)
C8B C7B C9B 107.1(8)
C7B C8B C6B 108.9(8)
C10B C8B C6B 140.6(9)
C10B C8B C7B 110.0(8)
O2B C9B N2B 123.8(9)
O2B C9B C7B 131.8(9)
N2B C9B C7B 104.3(8)
N2B C10B C11B 121.9(9)
C8B C10B N2B 105.6(9)
C8B C10B C11B 132.5(9)
C10B C11B S2B 121.8(8)
C10B C11B C12B 126.4(9)
C12B C11B S2B 111.7(7)
C11B C12B H12B 125.6
C13B C12B C11B 108.9(9)
C13B C12B H12B 125.6
C12B C13B H13B 122.9
C14B C13B C12B 114.3(11)
C14B C13B H13B 122.9
S2B C14B H14B 123.4
C13B C14B S2B 113.3(10)
C13B C14B H14B 123.4
O3B C15B O4B 127.9(11)
O3B C15B N1B 122.5(10)
O4B C15B N1B 109.4(9)
O4B C16B C17B 100.1(8)
O4B C16B C19B 108.6(10)
O4B C16B C18B 111.5(10)
C17B C16B C19B 112.0(10)
C18B C16B C17B 111.5(10)
C18B C16B C19B 112.5(10)
C16B C17B H17D 109.5
C16B C17B H17E 109.5
C16B C17B H17F 109.5
H17D C17B H17E 109.5
H17D C17B H17F 109.5
H17E C17B H17F 109.5
C16B C19B H19D 109.5
C16B C19B H19E 109.5
C16B C19B H19F 109.5
H19D C19B H19E 109.5
H19D C19B H19F 109.5
H19E C19B H19F 109.5
C16B C18B H18D 109.5
C16B C18B H18E 109.5
C16B C18B H18F 109.5
H18D C18B H18E 109.5
H18D C18B H18F 109.5
H18E C18B H18F 109.5
C1C S1C C4C 92.8(9)
C14C S2C C11C 92.0(9)
C15C O4C C16C 122(2)
C5C N1C C6C 113.3(11)
C5C N1C C15C 128.4(16)
C6C N1C C15C 118.3(15)
C9C N2C H2C 123.5
C9C N2C C10C 112.9(12)
C10C N2C H2C 123.5
S1C C1C H1C 123.5
C2C C1C S1C 113.0(12)
C2C C1C H1C 123.5
C1C C2C H2CA 124.0
C1C C2C C3C 112.0(14)
C3C C2C H2CA 124.0
C2C C3C H3C 123.0
C2C C3C C4C 114.0(13)
C4C C3C H3C 123.0
C3C C4C S1C 108.2(10)
C5C C4C S1C 122.2(15)
C5C C4C C3C 129.6(16)
N1C C5C C4C 125.0(15)
C7C C5C N1C 104.9(11)
C7C C5C C4C 130.0(16)
O1C C6C N1C 123.7(18)
O1C C6C C8C 133.8(19)
N1C C6C C8C 102.5(11)
C5C C7C C8C 110.2(12)
C5C C7C C9C 143.1(14)
C8C C7C C9C 106.7(11)
C7C C8C C6C 109.0(11)
C10C C8C C6C 140.5(14)
C10C C8C C7C 110.5(12)
O2C C9C N2C 124.1(18)
O2C C9C C7C 131.4(19)
N2C C9C C7C 104.5(11)
N2C C10C C11C 122.6(15)
C8C C10C N2C 105.3(12)
C8C C10C C11C 132.1(16)
C10C C11C S2C 121.2(14)
C10C C11C C12C 127.5(16)
C12C C11C S2C 111.3(10)
C11C C12C H12C 125.4
C13C C12C C11C 109.3(13)
C13C C12C H12C 125.4
C12C C13C H13C 122.9
C14C C13C C12C 114.1(14)
C14C C13C H13C 122.9
S2C C14C H14C 123.4
C13C C14C S2C 113.2(13)
C13C C14C H14C 123.4
O3C C15C O4C 127(2)
O3C C15C N1C 121(2)
O4C C15C N1C 109.2(17)
O4C C16C C17C 101.4(15)
O4C C16C C18C 108.7(16)
O4C C16C C19C 111.2(17)
C17C C16C C18C 111.6(14)
C19C C16C C17C 111.9(13)
C19C C16C C18C 111.6(13)
C16C C17C H17G 109.5
C16C C17C H17H 109.5
C16C C17C H17I 109.5
H17G C17C H17H 109.5
H17G C17C H17I 109.5
H17H C17C H17I 109.5
C16C C18C H18G 109.5
C16C C18C H18H 109.5
C16C C18C H18I 109.5
H18G C18C H18H 109.5
H18G C18C H18I 109.5
H18H C18C H18I 109.5
C16C C19C H19G 109.5
C16C C19C H19H 109.5
C16C C19C H19I 109.5
H19G C19C H19H 109.5
H19G C19C H19I 109.5
H19H C19C H19I 109.5
C1D S1D C4D 92.8(9)
C14D S2D C11D 91.8(9)
C15D O4D C16D 122.4(18)
C5D N1D C6D 113.3(11)
C5D N1D C15D 127.9(16)
C6D N1D C15D 118.8(15)
C9D N2D H2D 123.6
C9D N2D C10D 112.9(12)
C10D N2D H2D 123.6
S1D C1D H1D 123.6
C2D C1D S1D 112.7(12)
C2D C1D H1D 123.6
C1D C2D H2DA 124.0
C1D C2D C3D 112.0(14)
C3D C2D H2DA 124.0
C2D C3D H3D 123.0
C2D C3D C4D 114.0(13)
C4D C3D H3D 123.0
C3D C4D S1D 107.9(10)
C5D C4D S1D 121.7(14)
C5D C4D C3D 130.4(16)
N1D C5D C4D 125.3(15)
C7D C5D N1D 104.9(11)
C7D C5D C4D 129.7(14)
O1D C6D N1D 123.6(18)
O1D C6D C8D 133.5(19)
N1D C6D C8D 102.3(12)
C5D C7D C8D 109.9(12)
C5D C7D C9D 142.0(19)
C8D C7D C9D 106.5(12)
C7D C8D C6D 108.8(12)
C10D C8D C6D 140.6(13)
C10D C8D C7D 110.5(12)
O2D C9D N2D 123.9(18)
O2D C9D C7D 131.3(18)
N2D C9D C7D 104.5(11)
N2D C10D C11D 122.8(14)
C8D C10D N2D 105.3(12)
C8D C10D C11D 131.9(15)
C10D C11D S2D 120.9(14)
C10D C11D C12D 127.6(15)
C12D C11D S2D 111.1(11)
C11D C12D H12D 125.5
C13D C12D C11D 109.0(13)
C13D C12D H12D 125.5
C12D C13D H13D 123.3
C14D C13D C12D 113.3(15)
C14D C13D H13D 123.3
S2D C14D H14D 123.9
C13D C14D S2D 112.1(17)
C13D C14D H14D 124.0
O3D C15D O4D 128.0(19)
O3D C15D N1D 122.1(19)
O4D C15D N1D 109.5(15)
O4D C16D C17D 101.4(14)
O4D C16D C18D 108.8(16)
O4D C16D C19D 110.8(16)
C17D C16D C18D 111.6(13)
C19D C16D C17D 111.7(13)
C19D C16D C18D 112.0(13)
C16D C17D H17J 109.5
C16D C17D H17K 109.5
C16D C17D H17L 109.5
H17J C17D H17K 109.5
H17J C17D H17L 109.5
H17K C17D H17L 109.5
C16D C18D H18J 109.5
C16D C18D H18K 109.5
C16D C18D H18L 109.5
H18J C18D H18K 109.5
H18J C18D H18L 109.5
H18K C18D H18L 109.5
C16D C19D H19J 109.5
C16D C19D H19K 109.5
C16D C19D H19L 109.5
H19J C19D H19K 109.5
H19J C19D H19L 109.5
H19K C19D H19L 109.5

loop_
_geom_bond_atom_site_label_1
_geom_bond_atom_site_label_2
_geom_bond_distance
S1A C1A 1.693(11)
S1A C4A 1.733(10)
S2A C11A 1.728(9)
S2A C14A 1.699(12)
O1A C6A 1.227(11)
O2A C9A 1.243(11)
O3A C15A 1.208(12)
O4A C15A 1.300(12)
O4A C16A 1.480(11)
N1A C5A 1.402(11)
N1A C6A 1.432(12)
N1A C15A 1.441(12)
N2A H2A 0.8800
N2A C9A 1.379(12)
N2A C10A 1.402(12)
C1A H1A 0.9500
C1A C2A 1.369(14)
C2A H2AA 0.9500
C2A C3A 1.382(12)
C3A H3A 0.9500
C3A C4A 1.429(13)
C4A C5A 1.422(12)
C5A C7A 1.398(12)
C6A C8A 1.449(12)
C7A C8A 1.410(11)
C7A C9A 1.461(12)
C8A C10A 1.384(13)
C10A C11A 1.409(13)
C11A C12A 1.446(13)
C12A H12A 0.9500
C12A C13A 1.425(13)
C13A H13A 0.9500
C13A C14A 1.362(13)
C14A H14A 0.9500
C16A C17A 1.505(10)
C16A C18A 1.513(11)
C16A C19A 1.502(11)
C17A H17A 0.9800
C17A H17B 0.9800
C17A H17C 0.9800
C18A H18A 0.9800
C18A H18B 0.9800
C18A H18C 0.9800
C19A H19A 0.9800
C19A H19B 0.9800
C19A H19C 0.9800
S1B C1B 1.690(11)
S1B C4B 1.724(10)
S2B C11B 1.727(10)
S2B C14B 1.697(13)
O1B C6B 1.223(11)
O2B C9B 1.243(11)
O3B C15B 1.206(12)
O4B C15B 1.297(12)
O4B C16B 1.483(11)
N1B C5B 1.396(11)
N1B C6B 1.429(12)
N1B C15B 1.438(12)
N2B H2B 0.8800
N2B C9B 1.380(11)
N2B C10B 1.398(12)
C1B H1B 0.9500
C1B C2B 1.367(14)
C2B H2BA 0.9500
C2B C3B 1.383(12)
C3B H3B 0.9500
C3B C4B 1.429(13)
C4B C5B 1.421(12)
C5B C7B 1.395(12)
C6B C8B 1.446(12)
C7B C8B 1.410(12)
C7B C9B 1.460(12)
C8B C10B 1.383(13)
C10B C11B 1.405(13)
C11B C12B 1.453(13)
C12B H12B 0.9500
C12B C13B 1.424(13)
C13B H13B 0.9500
C13B C14B 1.367(14)
C14B H14B 0.9500
C16B C17B 1.503(11)
C16B C19B 1.507(11)
C16B C18B 1.500(11)
C17B H17D 0.9800
C17B H17E 0.9800
C17B H17F 0.9800
C19B H19D 0.9800
C19B H19E 0.9800
C19B H19F 0.9800
C18B H18D 0.9800
C18B H18E 0.9800
C18B H18F 0.9800
S1C C1C 1.692(13)
S1C C4C 1.727(13)
S2C C11C 1.728(12)
S2C C14C 1.697(15)
O1C C6C 1.224(13)
O2C C9C 1.243(13)
O3C C15C 1.209(15)
O4C C15C 1.299(15)
O4C C16C 1.481(14)
N1C C5C 1.399(13)
N1C C6C 1.429(14)
N1C C15C 1.440(14)
N2C H2C 0.8800
N2C C9C 1.380(14)
N2C C10C 1.399(14)
C1C H1C 0.9500
C1C C2C 1.368(17)
C2C H2CA 0.9500
C2C C3C 1.383(15)
C3C H3C 0.9500
C3C C4C 1.429(15)
C4C C5C 1.422(14)
C5C C7C 1.396(14)
C6C C8C 1.447(14)
C7C C8C 1.410(14)
C7C C9C 1.461(14)
C8C C10C 1.384(15)
C10C C11C 1.407(14)
C11C C12C 1.449(15)
C12C H12C 0.9500
C12C C13C 1.425(15)
C13C H13C 0.9500
C13C C14C 1.364(15)
C14C H14C 0.9500
C16C C17C 1.504(12)
C16C C18C 1.508(12)
C16C C19C 1.503(12)
C17C H17G 0.9800
C17C H17H 0.9800
C17C H17I 0.9800
C18C H18G 0.9800
C18C H18H 0.9800
C18C H18I 0.9800
C19C H19G 0.9800
C19C H19H 0.9800
C19C H19I 0.9800
S1D C1D 1.691(13)
S1D C4D 1.727(13)
S2D C11D 1.729(12)
S2D C14D 1.698(16)
O1D C6D 1.224(14)
O2D C9D 1.242(13)
O3D C15D 1.207(14)
O4D C15D 1.296(14)
O4D C16D 1.481(13)
N1D C5D 1.399(13)
N1D C6D 1.429(14)
N1D C15D 1.438(14)
N2D H2D 0.8800
N2D C9D 1.381(14)
N2D C10D 1.398(14)
C1D H1D 0.9500
C1D C2D 1.369(16)
C2D H2DA 0.9500
C2D C3D 1.383(15)
C3D H3D 0.9500
C3D C4D 1.428(15)
C4D C5D 1.421(14)
C5D C7D 1.398(14)
C6D C8D 1.447(14)
C7D C8D 1.411(14)
C7D C9D 1.462(14)
C8D C10D 1.384(14)
C10D C11D 1.407(15)
C11D C12D 1.450(15)
C12D H12D 0.9500
C12D C13D 1.426(15)
C13D H13D 0.9500
C13D C14D 1.367(16)
C14D H14D 0.9500
C16D C17D 1.505(12)
C16D C18D 1.507(12)
C16D C19D 1.503(12)
C17D H17J 0.9800
C17D H17K 0.9800
C17D H17L 0.9800
C18D H18J 0.9800
C18D H18K 0.9800
C18D H18L 0.9800
C19D H19J 0.9800
C19D H19K 0.9800
C19D H19L 0.9800

loop_
_geom_hbond_atom_site_label_D
_geom_hbond_atom_site_label_H
_geom_hbond_atom_site_label_A
_geom_hbond_distance_DH
_geom_hbond_distance_HA
_geom_hbond_distance_DA
_geom_hbond_angle_DHA
_geom_hbond_site_symmetry_A
N2A H2A O2B 0.88 2.00 2.803(13) 150.2 3
N2B H2B O2A 0.88 1.99 2.823(12) 156.4 3_554

loop_
_geom_torsion_atom_site_label_1
_geom_torsion_atom_site_label_2
_geom_torsion_atom_site_label_3
_geom_torsion_atom_site_label_4
_geom_torsion
S1A C1A C2A C3A -2.4(17)
S1A C4A C5A N1A -168.5(11)
S1A C4A C5A C7A 13(2)
S2A C11A C12A C13A 2.6(13)
O1A C6A C8A C7A 174.8(14)
O1A C6A C8A C10A -5(3)
N1A C5A C7A C8A -0.1(15)
N1A C5A C7A C9A -172.6(17)
N1A C6A C8A C7A -0.2(13)
N1A C6A C8A C10A 179.6(16)
N2A C10A C11A S2A 174.5(10)
N2A C10A C11A C12A -5(2)
C1A S1A C4A C3A -0.6(11)
C1A S1A C4A C5A 179.9(12)
C1A C2A C3A C4A 1.9(18)
C2A C3A C4A S1A -0.6(15)
C2A C3A C4A C5A 178.8(14)
C3A C4A C5A N1A 12(2)
C3A C4A C5A C7A -166.0(14)
C4A S1A C1A C2A 1.8(13)
C4A C5A C7A C8A 178.4(13)
C4A C5A C7A C9A 6(3)
C5A N1A C6A O1A -175.4(12)
C5A N1A C6A C8A 0.2(14)
C5A N1A C15A O3A 41(2)
C5A N1A C15A O4A -125.2(13)
C5A C7A C8A C6A 0.2(15)
C5A C7A C8A C10A -179.7(12)
C5A C7A C9A O2A -2(3)
C5A C7A C9A N2A 176.7(17)
C6A N1A C5A C4A -178.6(12)
C6A N1A C5A C7A -0.1(15)
C6A N1A C15A O3A -128.9(14)
C6A N1A C15A O4A 64.8(15)
C6A C8A C10A N2A -176.8(15)
C6A C8A C10A C11A 1(3)
C7A C8A C10A N2A 3.0(15)
C7A C8A C10A C11A -179.0(14)
C8A C7A C9A O2A -175.1(14)
C8A C7A C9A N2A 4.0(14)
C8A C10A C11A S2A -3(2)
C8A C10A C11A C12A 177.2(14)
C9A N2A C10A C8A -0.3(15)
C9A N2A C10A C11A -178.6(12)
C9A C7A C8A C6A 175.4(11)
C9A C7A C8A C10A -4.4(15)
C10A N2A C9A O2A 176.8(12)
C10A N2A C9A C7A -2.3(14)
C10A C11A C12A C13A -177.8(12)
C11A S2A C14A C13A -1.8(11)
C11A C12A C13A C14A -4.0(16)
C12A C13A C14A S2A 3.7(16)
C14A S2A C11A C10A 179.8(11)
C14A S2A C11A C12A -0.5(10)
C15A O4A C16A C17A 164.8(10)
C15A O4A C16A C18A -77.8(13)
C15A O4A C16A C19A 45.1(13)
C15A N1A C5A C4A 11(2)
C15A N1A C5A C7A -170.5(12)
C15A N1A C6A O1A -4.0(18)
C15A N1A C6A C8A 171.6(10)
C16A O4A C15A O3A 14(2)
C16A O4A C15A N1A 179.6(9)
S1B C1B C2B C3B -2(2)
S1B C4B C5B N1B -167.5(11)
S1B C4B C5B C7B 15(2)
S2B C11B C12B C13B -1.9(14)
O1B C6B C8B C7B 178.4(14)
O1B C6B C8B C10B -11(3)
N1B C5B C7B C8B 2.8(15)
N1B C5B C7B C9B -178.4(17)
N1B C6B C8B C7B 4.3(13)
N1B C6B C8B C10B 175.3(17)
N2B C10B C11B S2B 174.5(11)
N2B C10B C11B C12B -8(2)
C1B S1B C4B C3B 0.7(12)
C1B S1B C4B C5B 179.3(13)
C1B C2B C3B C4B 3(2)
C2B C3B C4B S1B -2.1(17)
C2B C3B C4B C5B 179.5(16)
C3B C4B C5B N1B 11(3)
C3B C4B C5B C7B -166.5(15)
C4B S1B C1B C2B 0.7(14)
C4B C5B C7B C8B -179.6(14)
C4B C5B C7B C9B -1(3)
C5B N1B C6B O1B -177.6(13)
C5B N1B C6B C8B -2.8(14)
C5B N1B C15B O3B 64(2)
C5B N1B C15B O4B -110.6(15)
C5B C7B C8B C6B -4.6(15)
C5B C7B C8B C10B -178.5(12)
C5B C7B C9B O2B 3(3)
C5B C7B C9B N2B 179.5(18)
C6B N1B C5B C4B -177.7(13)
C6B N1B C5B C7B 0.1(15)
C6B N1B C15B O3B -110.9(16)
C6B N1B C15B O4B 74.8(15)
C6B C8B C10B N2B -172.7(16)
C6B C8B C10B C11B 9(3)
C7B C8B C10B N2B -1.8(15)
C7B C8B C10B C11B 179.6(15)
C8B C7B C9B O2B -177.8(14)
C8B C7B C9B N2B -1.7(14)
C8B C10B C11B S2B -7(2)
C8B C10B C11B C12B 170.4(14)
C9B N2B C10B C8B 0.7(16)
C9B N2B C10B C11B 179.4(13)
C9B C7B C8B C6B 176.1(10)
C9B C7B C8B C10B 2.2(15)
C10B N2B C9B O2B 177.1(12)
C10B N2B C9B C7B 0.6(15)
C10B C11B C12B C13B -179.6(13)
C11B S2B C14B C13B 0.9(13)
C11B C12B C13B C14B 2.6(17)
C12B C13B C14B S2B -2.3(17)
C14B S2B C11B C10B 178.4(12)
C14B S2B C11B C12B 0.6(11)
C15B O4B C16B C17B 173.3(12)
C15B O4B C16B C19B -69.2(15)
C15B O4B C16B C18B 55.3(15)
C15B N1B C5B C4B 8(2)
C15B N1B C5B C7B -174.7(12)
C15B N1B C6B O1B -2.2(18)
C15B N1B C6B C8B 172.7(10)
C16B O4B C15B O3B 11(2)
C16B O4B C15B N1B -175.4(9)
S1C C1C C2C C3C 0(3)
S1C C4C C5C N1C -170(5)
S1C C4C C5C C7C 10(5)
S2C C11C C12C C13C -2(5)
O1C C6C C8C C7C 179.9(13)
O1C C6C C8C C10C 0(3)
N1C C5C C7C C8C -0.1(14)
N1C C5C C7C C9C -179.9(17)
N1C C6C C8C C7C 0.0(13)
N1C C6C C8C C10C 180.0(16)
N2C C10C C11C S2C -171(4)
N2C C10C C11C C12C 8(4)
C1C S1C C4C C3C -1(4)
C1C S1C C4C C5C -179(4)
C1C C2C C3C C4C -1(5)
C2C C3C C4C S1C 1(5)
C2C C3C C4C C5C 179(4)
C3C C4C C5C N1C 12(7)
C3C C4C C5C C7C -168(7)
C4C S1C C1C C2C 0.3(16)
C4C C5C C7C C8C -180.0(13)
C4C C5C C7C C9C 0(3)
C5C N1C C6C O1C -179.9(10)
C5C N1C C6C C8C -0.1(12)
C5C N1C C15C O3C 127(9)
C5C N1C C15C O4C -70(7)
C5C C7C C8C C6C 0.0(15)
C5C C7C C8C C10C -179.9(11)
C5C C7C C9C O2C 0(3)
C5C C7C C9C N2C 179.8(18)
C6C N1C C5C C4C -180.0(11)
C6C N1C C5C C7C 0.1(12)
C6C N1C C15C O3C -53(9)
C6C N1C C15C O4C 110(7)
C6C C8C C10C N2C -179.9(16)
C6C C8C C10C C11C 0(3)
C7C C8C C10C N2C 0.1(15)
C7C C8C C10C C11C 180.0(14)
C8C C7C C9C O2C -180.0(12)
C8C C7C C9C N2C 0.0(14)
C8C C10C C11C S2C 9(4)
C8C C10C C11C C12C -171(5)
C9C N2C C10C C8C -0.1(16)
C9C N2C C10C C11C 180.0(12)
C9C C7C C8C C6C 179.9(11)
C9C C7C C8C C10C -0.1(15)
C10C N2C C9C O2C -180.0(11)
C10C N2C C9C C7C 0.0(15)
C10C C11C C12C C13C 179(3)
C11C S2C C14C C13C 0(5)
C11C C12C C13C C14C 1(7)
C12C C13C C14C S2C -1(7)
C14C S2C C11C C10C -180(2)
C14C S2C C11C C12C 1(3)
C15C O4C C16C C17C 51(11)
C15C O4C C16C C18C 169(11)
C15C O4C C16C C19C -68(11)
C15C N1C C5C C4C 0.0(17)
C15C N1C C5C C7C -180.0(9)
C15C N1C C6C O1C 0.1(15)
C15C N1C C6C C8C 180.0(9)
C16C O4C C15C O3C -3(14)
C16C O4C C15C N1C -164(7)
S1D C1D C2D C3D -4(10)
S1D C4D C5D N1D 161(6)
S1D C4D C5D C7D -16(10)
S2D C11D C12D C13D 3(8)
O1D C6D C8D C7D -179(8)
O1D C6D C8D C10D 5(17)
N1D C5D C7D C8D -4(7)
N1D C5D C7D C9D -166(8)
N1D C6D C8D C7D -9(7)
N1D C6D C8D C10D 176(11)
N2D C10D C11D S2D -171(7)
N2D C10D C11D C12D 1(14)
C1D S1D C4D C3D -6(6)
C1D S1D C4D C5D 173(6)
C1D C2D C3D C4D 0(11)
C2D C3D C4D S1D 5(9)
C2D C3D C4D C5D -175(8)
C3D C4D C5D N1D -20(12)
C3D C4D C5D C7D 164(8)
C4D S1D C1D C2D 6(7)
C4D C5D C7D C8D 173(7)
C4D C5D C7D C9D 11(14)
C5D N1D C6D O1D 178(7)
C5D N1D C6D C8D 7(7)
C5D N1D C15D O3D -62(8)
C5D N1D C15D O4D 125(6)
C5D C7D C8D C6D 8(8)
C5D C7D C8D C10D -175(7)
C5D C7D C9D O2D -18(15)
C5D C7D C9D N2D 168(8)
C6D N1D C5D C4D -179(6)
C6D N1D C5D C7D -2(7)
C6D N1D C15D O3D 119(7)
C6D N1D C15D O4D -55(6)
C6D C8D C10D N2D 179(9)
C6D C8D C10D C11D -3(20)
C7D C8D C10D N2D 4(10)
C7D C8D C10D C11D -179(9)
C8D C7D C9D O2D 179(8)
C8D C7D C9D N2D 6(7)
C8D C10D C11D S2D 11(15)
C8D C10D C11D C12D -176(9)
C9D N2D C10D C8D 0(10)
C9D N2D C10D C11D -178(8)
C9D C7D C8D C6D 177(6)
C9D C7D C8D C10D -6(9)
C10D N2D C9D O2D -178(8)
C10D N2D C9D C7D -4(9)
C10D C11D C12D C13D -170(9)
C11D S2D C14D C13D -14(7)
C11D C12D C13D C14D -13(9)
C12D C13D C14D S2D 19(9)
C14D S2D C11D C10D 180(8)
C14D S2D C11D C12D 6(7)
C15D O4D C16D C17D -180(5)
C15D O4D C16D C18D -62(6)
C15D O4D C16D C19D 61(6)
C15D N1D C5D C4D 1(10)
C15D N1D C5D C7D 178(5)
C15D N1D C6D O1D -2(9)
C15D N1D C6D C8D -174(5)
C16D O4D C15D O3D 15(9)
C16D O4D C15D N1D -172(4)

loop_
_twin_individual_id
_twin_individual_mass_fraction_refined
1 0.55(9)
2 0.45(9)
